data_7055862
loop_
_publ_author_name
'VenkataPrasad, Jalli'
'Krishnamurthy, Suvratha'
'Moriguchi, Tetsuji'
'Tsuge, Akihiko'

_publ_section_title
;
 Efficient synthesis of novel pyrrolo[2,3-c]pyridone derivatives using the
 Ugi four-component reaction followed by condensation reaction
;
_journal_issue 1
_journal_name_full 'New J. Chem.'
_journal_page_first 97
_journal_paper_doi 10.1039/C6NJ02569B
_journal_volume 41
_journal_year 2017
_chemical_formula_moiety 'C25 H24 Br N3 O3, H2 O'
_chemical_formula_sum 'C25 H26 Br N3 O4'
_chemical_formula_weight 512.40
_space_group_crystal_system monoclinic
_space_group_IT_number 14
_space_group_name_Hall '-P 2yn'
_space_group_name_H-M_alt 'P 1 21/n 1'
_symmetry_space_group_name_Hall '-P 2yn'
_symmetry_space_group_name_H-M 'P 1 21/n 1'
_atom_sites_solution_hydrogens mixed
_audit_creation_method SHELXL-2014/7
_audit_update_record
;
2016-10-31 deposited with the CCDC.
2016-11-09 downloaded from the CCDC.
;
_cell_angle_alpha 90
_cell_angle_beta 107.915(2)
_cell_angle_gamma 90
_cell_formula_units_Z 8
_cell_length_a 17.720(4)
_cell_length_b 9.681(2)
_cell_length_c 27.874(6)
_cell_measurement_reflns_used 8017
_cell_measurement_temperature 90(2)
_cell_measurement_theta_max 25.01
_cell_measurement_theta_min 1.22
_cell_volume 4549.9(17)
_computing_cell_refinement 'SAINT Version 7.68A (Bruker AXS Inc., 2009)'
_computing_data_collection 'APEX2 Version 2009.9 (Bruker AXS Inc.)'
_computing_data_reduction 'SADABS Version 2008/1 (Sheldrick, Bruker AXS Inc.)'
_computing_molecular_graphics Mercury3.6
_computing_publication_material 'SHELXL-2014/7 (Sheldrick, 2014)'
_computing_structure_refinement 'SHELXL-2014/7 (Sheldrick, 2014)'
_computing_structure_solution 'SHELXS-2014/7 (Sheldrick, 2014)'
_diffrn_ambient_temperature 90(2)
_diffrn_detector_area_resol_mean 8.333
_diffrn_measured_fraction_theta_full 0.999
_diffrn_measured_fraction_theta_max 0.998
_diffrn_measurement_device_type 'Bruker APEXII'
_diffrn_measurement_method \w
_diffrn_radiation_type MoK\a
_diffrn_radiation_wavelength 0.71073
_diffrn_reflns_av_R_equivalents 0.1228
_diffrn_reflns_av_unetI/netI 0.0949
_diffrn_reflns_Laue_measured_fraction_full 0.999
_diffrn_reflns_Laue_measured_fraction_max 0.998
_diffrn_reflns_limit_h_max 20
_diffrn_reflns_limit_h_min -21
_diffrn_reflns_limit_k_max 11
_diffrn_reflns_limit_k_min -11
_diffrn_reflns_limit_l_max 33
_diffrn_reflns_limit_l_min -33
_diffrn_reflns_number 41376
_diffrn_reflns_point_group_measured_fraction_full 0.999
_diffrn_reflns_point_group_measured_fraction_max 0.998
_diffrn_reflns_theta_full 25.000
_diffrn_reflns_theta_max 25.008
_diffrn_reflns_theta_min 1.216
_diffrn_source graphite
_exptl_absorpt_coefficient_mu 1.845
_exptl_absorpt_correction_T_max 0.758
_exptl_absorpt_correction_T_min 0.624
_exptl_absorpt_correction_type empirical
_exptl_absorpt_process_details 'SADABS (Bruker, 2008)'
_exptl_crystal_colour yellow
_exptl_crystal_density_diffrn 1.496
_exptl_crystal_description prism
_exptl_crystal_F_000 2112
_exptl_crystal_size_max 0.40
_exptl_crystal_size_mid 0.15
_exptl_crystal_size_min 0.15
_refine_diff_density_max 1.108
_refine_diff_density_min -0.674
_refine_diff_density_rms 0.185
_refine_ls_extinction_coef 0.0035(3)
_refine_ls_extinction_expression Fc^*^=kFc[1+0.001xFc^2^\l^3^/sin(2\q)]^-1/4^
_refine_ls_extinction_method 'SHELXL-2014/7 (Sheldrick 2014'
_refine_ls_goodness_of_fit_ref 1.155
_refine_ls_hydrogen_treatment mixed
_refine_ls_matrix_type full
_refine_ls_number_parameters 612
_refine_ls_number_reflns 7999
_refine_ls_number_restraints 823
_refine_ls_restrained_S_all 1.106
_refine_ls_R_factor_all 0.1273
_refine_ls_R_factor_gt 0.0774
_refine_ls_shift/su_max 0.001
_refine_ls_shift/su_mean 0.000
_refine_ls_structure_factor_coef Fsqd
_refine_ls_weighting_details 'w=1/[\s^2^(Fo^2^)+(0.0661P)^2^+6.4371P] where P=(Fo^2^+2Fc^2^)/3'
_refine_ls_weighting_scheme calc
_refine_ls_wR_factor_gt 0.1424
_refine_ls_wR_factor_ref 0.1672
_reflns_Friedel_coverage 0.000
_reflns_number_gt 5316
_reflns_number_total 7999
_reflns_threshold_expression 'I > 2\s(I)'
_cod_data_source_file c6nj02569b2.cif
_cod_data_source_block m1
_cod_depositor_comments
;
Adding full bibliography for 7055862.cif.

2017-11-12
Z value and formula fixed to values more according to usual
chemical conventions.                 miguel
;
_cod_original_formula_sum 'C50 H52 Br2 N6 O8'
_cod_original_formula_weight 1024.80
_cod_original_formula_moiety '2C25 H24 Br N3 O3, 2 H2O'
_cod_original_formula_units_Z 4
_cod_original_cell_volume 4549.9(18)
_cod_database_code 7055862
_publcif_datablock.id {ec1c0d17-3249-410c-b020-a3278277ac5f}

_shelx_shelxl_version_number 2014/7
_shelx_space_group_comment
;
The symmetry employed for this shelxl refinement is uniquely defined
by the following loop, which should always be used as a source of
symmetry information in preference to the above space-group names.
They are only intended as comments.
;

loop_
_space_group_symop_operation_xyz
'x, y, z'
'-x+1/2, y+1/2, -z+1/2'
'-x, -y, -z'
'x-1/2, -y-1/2, z-1/2'

loop_
_atom_site_label
_atom_site_type_symbol
_atom_site_fract_x
_atom_site_fract_y
_atom_site_fract_z
_atom_site_U_iso_or_equiv
_atom_site_adp_type
_atom_site_occupancy
_atom_site_site_symmetry_order
_atom_site_calc_flag
_atom_site_refinement_flags_posn
_atom_site_refinement_flags_adp
N3 N 0.1425(3) 0.7031(5) 0.87723(18) 0.0178(11) Uani 1 1 d . U
H3A H 0.1379 0.7838 0.8890 0.021 Uiso 1 1 calc R U
Br1 Br 0.48179(4) 0.45187(7) 0.83288(3) 0.0297(2) Uani 1 1 d . U
Br2 Br -0.14512(4) -0.03630(8) 0.83336(3) 0.0355(2) Uani 1 1 d . U
O1S O 0.9937(3) 0.4848(5) 0.05971(19) 0.0238(11) Uani 1 1 d D U
O2S O 0.4354(3) 0.0169(5) 0.94029(19) 0.0241(11) Uani 1 1 d D U
O9 O 0.4288(2) 0.8227(4) 1.01523(15) 0.0205(10) Uani 1 1 d . U
O2 O 0.2063(3) 0.4979(4) 0.89898(17) 0.0261(11) Uani 1 1 d . U
O11 O 0.2349(3) 0.6743(5) 1.21405(16) 0.0314(11) Uani 1 1 d . U
O7 O 0.0863(2) 0.3241(4) 1.01560(15) 0.0198(10) Uani 1 1 d . U
O8 O 0.2006(3) -0.0053(4) 0.90169(16) 0.0264(11) Uani 1 1 d . U
C70 C 0.1445(4) 0.6777(8) 0.7911(3) 0.0345(18) Uani 1 1 d . U
H70A H 0.1128 0.6599 0.7570 0.052 Uiso 1 1 calc R U
H70B H 0.1692 0.7667 0.7930 0.052 Uiso 1 1 calc R U
H70C H 0.1847 0.6079 0.8018 0.052 Uiso 1 1 calc R U
N2 N 0.3149(3) 0.7170(5) 0.96975(18) 0.0173(11) Uani 1 1 d . U
N1 N 0.1214(3) 0.7041(5) 0.98986(19) 0.0185(11) Uani 1 1 d . U
H1A H 0.0853 0.6630 0.9663 0.022 Uiso 1 1 calc R U
N5 N 0.1558(3) 0.2176(5) 0.97117(17) 0.0145(11) Uani 1 1 d . U
N4 N 0.3701(3) 0.2048(5) 0.99130(18) 0.0179(11) Uani 1 1 d . U
H4A H 0.3837 0.1644 0.9677 0.021 Uiso 1 1 calc R U
C10 C 0.0492(4) 0.5388(7) 0.8215(3) 0.0331(17) Uani 1 1 d . U
H10A H 0.0169 0.5238 0.7873 0.050 Uiso 1 1 calc R U
H10B H 0.0872 0.4655 0.8318 0.050 Uiso 1 1 calc R U
H10C H 0.0161 0.5404 0.8431 0.050 Uiso 1 1 calc R U
C5 C 0.0921(3) 0.6755(6) 0.8253(2) 0.0182(13) Uani 1 1 d . U
C88 C 0.3577(3) 0.7963(6) 1.0114(2) 0.0182(13) Uani 1 1 d . U
C19 C 0.4687(4) 0.9932(7) 1.1599(2) 0.0228(14) Uani 1 1 d . U
H19A H 0.5214 0.9797 1.1788 0.027 Uiso 1 1 calc R U
C24 C 0.3466(3) 1.1127(7) 1.1455(2) 0.0211(14) Uani 1 1 d . U
H24A H 0.3159 1.1797 1.1546 0.025 Uiso 1 1 calc R U
C23 C 0.4252(4) 1.0963(7) 1.1732(2) 0.0234(14) Uani 1 1 d . U
C11 C 0.0326(4) 0.7909(7) 0.8112(3) 0.0389(19) Uani 1 1 d . U
H11A H -0.0018 0.7771 0.7775 0.058 Uiso 1 1 calc R U
H11B H 0.0016 0.7919 0.8341 0.058 Uiso 1 1 calc R U
H11C H 0.0598 0.8774 0.8132 0.058 Uiso 1 1 calc R U
C1 C 0.1126(3) 0.7566(6) 1.0326(2) 0.0183(13) Uani 1 1 d . U
H1B H 0.0662 0.7510 1.0415 0.022 Uiso 1 1 calc R U
C2 C 0.1798(3) 0.8181(6) 1.0608(2) 0.0168(13) Uani 1 1 d . U
H2A H 0.1873 0.8630 1.0914 0.020 Uiso 1 1 calc R U
C3 C 0.2373(3) 0.8021(6) 1.0352(2) 0.0175(13) Uani 1 1 d . U
C13 C 0.3590(3) 0.6602(6) 0.9380(2) 0.0166(13) Uani 1 1 d . U
C14 C 0.3953(3) 0.5338(6) 0.9512(2) 0.0213(14) Uani 1 1 d . U
H14A H 0.3942 0.4899 0.9807 0.026 Uiso 1 1 calc R U
C15 C 0.4324(3) 0.5384(7) 0.8766(2) 0.0217(13) Uani 1 1 d . U
C16 C 0.3973(3) 0.6655(7) 0.8633(2) 0.0229(14) Uani 1 1 d . U
H16A H 0.3992 0.7097 0.8340 0.027 Uiso 1 1 calc R U
C18 C 0.3591(3) 0.7263(6) 0.8946(2) 0.0193(14) Uani 1 1 d . U
H18A H 0.3338 0.8111 0.8862 0.023 Uiso 1 1 calc R U
C66 C 0.2802(4) 0.0506(7) 0.8222(3) 0.0368(18) Uani 1 1 d . U
H66A H 0.2776 0.0337 0.7878 0.055 Uiso 1 1 calc R U
H66B H 0.3342 0.0674 0.8419 0.055 Uiso 1 1 calc R U
H66C H 0.2605 -0.0286 0.8353 0.055 Uiso 1 1 calc R U
C86 C 0.2300(4) 0.1757(6) 0.8247(2) 0.0209(14) Uani 1 1 d . U
C64 C 0.1541(3) 0.2977(6) 1.0125(2) 0.0156(13) Uani 1 1 d . U
C62 C 0.2275(3) 0.3440(6) 1.0463(2) 0.0154(13) Uani 1 1 d . U
C61 C 0.2298(3) 0.4278(6) 1.0902(2) 0.0152(13) Uani 1 1 d . U
C65 C 0.2866(3) 0.5312(6) 1.1064(2) 0.0169(13) Uani 1 1 d . U
H65A H 0.3226 0.5456 1.0886 0.020 Uiso 1 1 calc R U
C67 C 0.2917(3) 0.6133(7) 1.1478(2) 0.0211(14) Uani 1 1 d . U
H67A H 0.3312 0.6800 1.1580 0.025 Uiso 1 1 calc R U
C60 C 0.2376(4) 0.5957(7) 1.1742(2) 0.0236(14) Uani 1 1 d . U
C69 C 0.2932(4) 0.7804(8) 1.2306(3) 0.0382(19) Uani 1 1 d . U
H69A H 0.2850 0.8282 1.2587 0.057 Uiso 1 1 calc R U
H69B H 0.3452 0.7399 1.2405 0.057 Uiso 1 1 calc R U
H69C H 0.2886 0.8445 1.2035 0.057 Uiso 1 1 calc R U
C38 C 0.0818(3) 0.1618(6) 0.9391(2) 0.0175(13) Uani 1 1 d . U
C58 C 0.0395(3) 0.2321(7) 0.8969(2) 0.0209(14) Uani 1 1 d . U
H58A H 0.0568 0.3174 0.8891 0.025 Uiso 1 1 calc R U
C56 C -0.0295(3) 0.1737(7) 0.8661(2) 0.0217(14) Uani 1 1 d . U
H56A H -0.0604 0.2208 0.8378 0.026 Uiso 1 1 calc R U
C54 C -0.0522(3) 0.0449(7) 0.8777(2) 0.0211(13) Uani 1 1 d . U
C40 C -0.0113(3) -0.0228(7) 0.9206(2) 0.0217(14) Uani 1 1 d . U
H40A H -0.0297 -0.1066 0.9289 0.026 Uiso 1 1 calc R U
C39 C 0.0577(3) 0.0343(6) 0.9515(2) 0.0203(13) Uani 1 1 d . U
H39A H 0.0877 -0.0120 0.9802 0.024 Uiso 1 1 calc R U
C26 C 0.4195(3) 0.2575(6) 1.0343(2) 0.0171(13) Uani 1 1 d . U
H26A H 0.4745 0.2503 1.0438 0.021 Uiso 1 1 calc R U
C27 C 0.3796(3) 0.3217(6) 1.0620(2) 0.0166(13) Uani 1 1 d . U
H27A H 0.4018 0.3681 1.0923 0.020 Uiso 1 1 calc R U
C59 C 0.1445(4) 0.1527(8) 0.7934(3) 0.0412(19) Uani 1 1 d . U
H59A H 0.1420 0.1341 0.7591 0.062 Uiso 1 1 calc R U
H59B H 0.1233 0.0755 0.8066 0.062 Uiso 1 1 calc R U
H59C H 0.1141 0.2339 0.7946 0.062 Uiso 1 1 calc R U
C55 C 0.2619(5) 0.3019(7) 0.8060(3) 0.0407(19) Uani 1 1 d . U
H55A H 0.2610 0.2876 0.7718 0.061 Uiso 1 1 calc R U
H55B H 0.2296 0.3803 0.8077 0.061 Uiso 1 1 calc R U
H55C H 0.3154 0.3184 0.8268 0.061 Uiso 1 1 calc R U
C52 C 0.1775(3) 0.4119(6) 1.1182(2) 0.0196(14) Uani 1 1 d . U
H52A H 0.1392 0.3430 1.1090 0.024 Uiso 1 1 calc R U
C63 C 0.1803(4) 0.4939(6) 1.1587(2) 0.0225(14) Uani 1 1 d . U
H63A H 0.1435 0.4812 1.1760 0.027 Uiso 1 1 calc R U
N6 N 0.2330(3) 0.2040(5) 0.87711(18) 0.0177(11) Uani 1 1 d . U
H6A H 0.2462 0.2864 0.8880 0.021 Uiso 1 1 calc R U
C51 C 0.4349(3) 0.9105(7) 1.1190(2) 0.0213(14) Uani 1 1 d . U
H51A H 0.4653 0.8416 1.1107 0.026 Uiso 1 1 calc R U
C57 C 0.3560(3) 0.9269(6) 1.0894(2) 0.0174(13) Uani 1 1 d . U
C85 C 0.2172(3) 0.1156(7) 0.9098(2) 0.0187(13) Uani 1 1 d . U
C72 C 0.3163(3) 0.8406(6) 1.0451(2) 0.0173(13) Uani 1 1 d . U
C81 C 0.2933(3) 0.2279(6) 0.9921(2) 0.0168(13) Uani 1 1 d . U
C73 C 0.1984(3) 0.7278(6) 0.9905(2) 0.0166(13) Uani 1 1 d . U
C84 C 0.2237(3) 0.1861(6) 0.9592(2) 0.0138(12) Uani 1 1 d . U
C74 C 0.2361(3) 0.6857(6) 0.9572(2) 0.0170(13) Uani 1 1 d . U
C71 C 0.3138(3) 1.0300(6) 1.1044(2) 0.0188(13) Uani 1 1 d . U
H71A H 0.2609 1.0436 1.0858 0.023 Uiso 1 1 calc R U
C75 C 0.1941(3) 0.6189(7) 0.9080(2) 0.0174(13) Uani 1 1 d . U
C83 C 0.2973(3) 0.3052(6) 1.0363(2) 0.0174(13) Uani 1 1 d . U
C76 C 0.4334(3) 0.4731(6) 0.9200(2) 0.0222(14) Uani 1 1 d . U
H76A H 0.4593 0.3889 0.9286 0.027 Uiso 1 1 calc R U
O10 O 0.4652(2) 1.1780(5) 1.21286(16) 0.0310(11) Uani 1 1 d . U
C87 C 0.4213(4) 1.2833(7) 1.2274(3) 0.0349(18) Uani 1 1 d . U
H87A H 0.4554 1.3334 1.2555 0.052 Uiso 1 1 calc R U
H87B H 0.4000 1.3452 1.1997 0.052 Uiso 1 1 calc R U
H87C H 0.3787 1.2426 1.2370 0.052 Uiso 1 1 calc R U
H2S H 0.971(4) 0.533(7) 0.039(2) 0.05(3) Uiso 1 1 d D .
H1S H 1.022(3) 0.450(6) 0.048(2) 0.03(2) Uiso 1 1 d D .
H4S H 0.442(4) -0.036(5) 0.9606(19) 0.02(2) Uiso 1 1 d D .
H3S H 0.473(3) 0.058(7) 0.947(3) 0.07(3) Uiso 1 1 d D .

loop_
_atom_site_aniso_label
_atom_site_aniso_U_11
_atom_site_aniso_U_22
_atom_site_aniso_U_33
_atom_site_aniso_U_23
_atom_site_aniso_U_13
_atom_site_aniso_U_12
N3 0.019(2) 0.015(3) 0.019(3) -0.002(2) 0.006(2) 0.003(2)
Br1 0.0289(4) 0.0347(4) 0.0321(4) -0.0083(3) 0.0189(3) 0.0013(3)
Br2 0.0193(4) 0.0404(5) 0.0435(5) -0.0190(4) 0.0047(3) -0.0015(3)
O1S 0.020(3) 0.025(3) 0.031(3) -0.005(3) 0.014(2) 0.002(2)
O2S 0.023(3) 0.020(3) 0.032(3) 0.000(3) 0.012(2) 0.000(2)
O9 0.017(2) 0.022(2) 0.028(3) -0.005(2) 0.0138(19) -0.0048(19)
O2 0.032(3) 0.011(2) 0.035(3) -0.006(2) 0.011(2) 0.0028(19)
O11 0.034(3) 0.035(3) 0.027(3) -0.013(2) 0.012(2) 0.003(2)
O7 0.014(2) 0.023(2) 0.025(2) -0.007(2) 0.0095(18) -0.0007(18)
O8 0.039(3) 0.014(2) 0.032(3) -0.005(2) 0.018(2) -0.005(2)
C70 0.031(4) 0.045(5) 0.029(4) -0.002(4) 0.013(3) -0.007(3)
N2 0.011(2) 0.019(3) 0.025(3) -0.002(2) 0.011(2) 0.001(2)
N1 0.016(2) 0.015(3) 0.026(3) -0.004(2) 0.009(2) -0.004(2)
N5 0.017(2) 0.012(2) 0.017(2) -0.002(2) 0.009(2) 0.0010(19)
N4 0.016(2) 0.019(3) 0.025(3) -0.003(2) 0.015(2) 0.003(2)
C10 0.037(4) 0.034(4) 0.028(4) -0.002(3) 0.010(3) -0.015(3)
C5 0.012(3) 0.023(3) 0.020(3) 0.001(3) 0.006(2) 0.001(2)
C88 0.017(3) 0.014(3) 0.026(3) 0.008(3) 0.010(2) -0.002(2)
C19 0.018(3) 0.028(3) 0.021(3) 0.002(3) 0.005(2) 0.000(3)
C24 0.024(3) 0.021(3) 0.021(3) 0.001(3) 0.010(3) -0.001(3)
C23 0.027(3) 0.023(3) 0.019(3) 0.000(3) 0.007(2) -0.004(3)
C11 0.042(4) 0.032(4) 0.035(4) -0.005(3) 0.000(3) 0.004(3)
C1 0.016(3) 0.019(3) 0.023(3) 0.000(3) 0.011(2) 0.001(2)
C2 0.016(3) 0.013(3) 0.023(3) -0.003(3) 0.008(2) 0.002(2)
C3 0.016(3) 0.015(3) 0.023(3) 0.005(2) 0.009(2) 0.003(2)
C13 0.013(3) 0.017(3) 0.022(3) -0.004(2) 0.009(2) 0.000(2)
C14 0.023(3) 0.022(3) 0.021(3) 0.003(3) 0.011(2) 0.003(3)
C15 0.020(3) 0.026(3) 0.022(3) -0.007(3) 0.010(2) 0.003(3)
C16 0.024(3) 0.025(3) 0.019(3) 0.004(3) 0.007(3) -0.003(3)
C18 0.017(3) 0.021(3) 0.023(3) 0.000(3) 0.012(2) 0.004(2)
C66 0.052(4) 0.039(4) 0.025(4) -0.001(3) 0.019(3) 0.014(4)
C86 0.028(3) 0.017(3) 0.019(3) -0.002(3) 0.009(3) 0.000(3)
C64 0.015(3) 0.016(3) 0.019(3) 0.004(2) 0.010(2) 0.000(2)
C62 0.019(3) 0.013(3) 0.015(3) 0.001(2) 0.006(2) 0.002(2)
C61 0.016(3) 0.015(3) 0.016(3) 0.002(2) 0.007(2) 0.004(2)
C65 0.015(3) 0.019(3) 0.018(3) 0.003(3) 0.007(2) 0.004(2)
C67 0.021(3) 0.019(3) 0.021(3) 0.000(3) 0.003(2) -0.001(3)
C60 0.027(3) 0.022(3) 0.020(3) -0.005(3) 0.005(2) 0.005(3)
C69 0.042(4) 0.038(4) 0.033(4) -0.020(4) 0.009(3) -0.001(4)
C38 0.015(3) 0.016(3) 0.021(3) -0.007(2) 0.006(2) 0.002(2)
C58 0.021(3) 0.020(3) 0.023(3) -0.003(3) 0.008(2) 0.002(3)
C56 0.022(3) 0.025(3) 0.019(3) 0.001(3) 0.007(2) 0.006(3)
C54 0.012(3) 0.027(3) 0.025(3) -0.009(3) 0.006(2) -0.003(3)
C40 0.017(3) 0.020(3) 0.030(3) 0.000(3) 0.011(3) -0.001(2)
C39 0.017(3) 0.018(3) 0.025(3) 0.002(3) 0.006(2) 0.001(3)
C26 0.011(3) 0.022(3) 0.021(3) 0.002(3) 0.008(2) -0.002(2)
C27 0.015(3) 0.017(3) 0.020(3) 0.000(3) 0.008(2) 0.002(2)
C59 0.043(4) 0.050(5) 0.028(4) 0.001(4) 0.006(3) 0.002(4)
C55 0.070(5) 0.022(4) 0.040(4) -0.004(3) 0.032(4) -0.011(4)
C52 0.019(3) 0.019(3) 0.020(3) 0.002(3) 0.005(2) 0.004(2)
C63 0.024(3) 0.025(3) 0.021(3) 0.003(3) 0.012(3) 0.007(3)
N6 0.021(2) 0.013(3) 0.021(3) -0.002(2) 0.010(2) -0.003(2)
C51 0.020(3) 0.025(3) 0.022(3) 0.005(3) 0.011(2) 0.003(3)
C57 0.020(3) 0.016(3) 0.020(3) 0.004(2) 0.011(2) 0.000(2)
C85 0.015(3) 0.019(3) 0.021(3) -0.002(3) 0.005(2) 0.002(2)
C72 0.016(3) 0.013(3) 0.025(3) 0.003(2) 0.008(2) 0.000(2)
C81 0.017(3) 0.016(3) 0.021(3) 0.003(2) 0.009(2) 0.003(2)
C73 0.013(3) 0.013(3) 0.026(3) 0.000(2) 0.009(2) -0.003(2)
C84 0.014(3) 0.012(3) 0.018(3) 0.003(2) 0.010(2) 0.003(2)
C74 0.015(3) 0.012(3) 0.027(3) 0.003(2) 0.010(2) -0.001(2)
C71 0.015(3) 0.021(3) 0.022(3) 0.003(3) 0.008(2) -0.006(3)
C75 0.014(3) 0.022(3) 0.022(3) -0.001(3) 0.015(2) -0.001(2)
C83 0.021(3) 0.014(3) 0.018(3) 0.003(2) 0.007(2) 0.003(2)
C76 0.021(3) 0.016(3) 0.031(3) 0.004(3) 0.011(3) 0.006(3)
O10 0.027(2) 0.037(3) 0.027(3) -0.010(2) 0.004(2) -0.004(2)
C87 0.042(4) 0.037(4) 0.032(4) -0.013(4) 0.022(3) -0.014(4)

loop_
_atom_type_symbol
_atom_type_description
_atom_type_scat_dispersion_real
_atom_type_scat_dispersion_imag
_atom_type_scat_source
C C 0.0033 0.0016 'International Tables Vol C Tables 4.2.6.8 and 6.1.1.4'
H H 0.0000 0.0000 'International Tables Vol C Tables 4.2.6.8 and 6.1.1.4'
N N 0.0061 0.0033 'International Tables Vol C Tables 4.2.6.8 and 6.1.1.4'
O O 0.0106 0.0060 'International Tables Vol C Tables 4.2.6.8 and 6.1.1.4'
Br Br -0.2901 2.4595 'International Tables Vol C Tables 4.2.6.8 and 6.1.1.4'

loop_
_geom_angle_atom_site_label_1
_geom_angle_atom_site_label_2
_geom_angle_atom_site_label_3
_geom_angle
C75 N3 C5 127.9(5)
C75 N3 H3A 116.0
C5 N3 H3A 116.0
H2S O1S H1S 104(6)
H4S O2S H3S 104(6)
C60 O11 C69 117.4(5)
C5 C70 H70A 109.5
C5 C70 H70B 109.5
H70A C70 H70B 109.5
C5 C70 H70C 109.5
H70A C70 H70C 109.5
H70B C70 H70C 109.5
C74 N2 C88 125.6(5)
C74 N2 C13 117.2(5)
C88 N2 C13 117.1(4)
C1 N1 C73 108.0(5)
C1 N1 H1A 126.0
C73 N1 H1A 126.0
C84 N5 C64 124.4(5)
C84 N5 C38 117.4(5)
C64 N5 C38 118.2(4)
C26 N4 C81 107.3(5)
C26 N4 H4A 126.4
C81 N4 H4A 126.4
C5 C10 H10A 109.5
C5 C10 H10B 109.5
H10A C10 H10B 109.5
C5 C10 H10C 109.5
H10A C10 H10C 109.5
H10B C10 H10C 109.5
N3 C5 C11 106.6(5)
N3 C5 C10 111.4(5)
C11 C5 C10 109.6(5)
N3 C5 C70 108.0(5)
C11 C5 C70 110.0(6)
C10 C5 C70 111.1(5)
O9 C88 N2 117.0(5)
O9 C88 C72 126.0(6)
N2 C88 C72 117.0(5)
C51 C19 C23 120.6(6)
C51 C19 H19A 119.7
C23 C19 H19A 119.7
C71 C24 C23 119.7(6)
C71 C24 H24A 120.2
C23 C24 H24A 120.2
O10 C23 C24 124.7(6)
O10 C23 C19 116.3(5)
C24 C23 C19 119.0(6)
C5 C11 H11A 109.5
C5 C11 H11B 109.5
H11A C11 H11B 109.5
C5 C11 H11C 109.5
H11A C11 H11C 109.5
H11B C11 H11C 109.5
C2 C1 N1 111.1(5)
C2 C1 H1B 124.5
N1 C1 H1B 124.5
C1 C2 C3 107.6(5)
C1 C2 H2A 126.2
C3 C2 H2A 126.2
C72 C3 C2 134.8(6)
C72 C3 C73 119.8(5)
C2 C3 C73 105.4(5)
C18 C13 C14 121.6(6)
C18 C13 N2 120.5(5)
C14 C13 N2 117.8(5)
C13 C14 C76 119.1(6)
C13 C14 H14A 120.5
C76 C14 H14A 120.5
C76 C15 C16 122.4(6)
C76 C15 Br1 118.8(5)
C16 C15 Br1 118.7(5)
C15 C16 C18 118.4(6)
C15 C16 H16A 120.8
C18 C16 H16A 120.8
C13 C18 C16 119.4(6)
C13 C18 H18A 120.3
C16 C18 H18A 120.3
C86 C66 H66A 109.5
C86 C66 H66B 109.5
H66A C66 H66B 109.5
C86 C66 H66C 109.5
H66A C66 H66C 109.5
H66B C66 H66C 109.5
N6 C86 C55 106.8(5)
N6 C86 C59 108.8(5)
C55 C86 C59 109.6(6)
N6 C86 C66 110.6(5)
C55 C86 C66 110.2(6)
C59 C86 C66 110.7(6)
O7 C64 N5 115.7(5)
O7 C64 C62 126.1(5)
N5 C64 C62 118.2(5)
C83 C62 C64 117.9(5)
C83 C62 C61 121.1(5)
C64 C62 C61 120.9(5)
C52 C61 C65 116.0(5)
C52 C61 C62 123.9(5)
C65 C61 C62 120.2(5)
C67 C65 C61 122.6(5)
C67 C65 H65A 118.7
C61 C65 H65A 118.7
C65 C67 C60 119.6(6)
C65 C67 H67A 120.2
C60 C67 H67A 120.2
O11 C60 C67 124.7(6)
O11 C60 C63 116.4(6)
C67 C60 C63 118.9(6)
O11 C69 H69A 109.5
O11 C69 H69B 109.5
H69A C69 H69B 109.5
O11 C69 H69C 109.5
H69A C69 H69C 109.5
H69B C69 H69C 109.5
C58 C38 C39 121.9(6)
C58 C38 N5 120.0(5)
C39 C38 N5 118.0(5)
C38 C58 C56 118.6(6)
C38 C58 H58A 120.7
C56 C58 H58A 120.7
C54 C56 C58 119.4(6)
C54 C56 H56A 120.3
C58 C56 H56A 120.3
C40 C54 C56 121.7(6)
C40 C54 Br2 119.6(5)
C56 C54 Br2 118.6(5)
C54 C40 C39 119.1(6)
C54 C40 H40A 120.4
C39 C40 H40A 120.4
C40 C39 C38 119.0(6)
C40 C39 H39A 120.5
C38 C39 H39A 120.5
C27 C26 N4 111.9(5)
C27 C26 H26A 124.1
N4 C26 H26A 124.1
C26 C27 C83 107.2(5)
C26 C27 H27A 126.4
C83 C27 H27A 126.4
C86 C59 H59A 109.5
C86 C59 H59B 109.5
H59A C59 H59B 109.5
C86 C59 H59C 109.5
H59A C59 H59C 109.5
H59B C59 H59C 109.5
C86 C55 H55A 109.5
C86 C55 H55B 109.5
H55A C55 H55B 109.5
C86 C55 H55C 109.5
H55A C55 H55C 109.5
H55B C55 H55C 109.5
C63 C52 C61 122.5(6)
C63 C52 H52A 118.8
C61 C52 H52A 118.8
C52 C63 C60 120.4(6)
C52 C63 H63A 119.8
C60 C63 H63A 119.8
C85 N6 C86 127.2(5)
C85 N6 H6A 116.4
C86 N6 H6A 116.4
C19 C51 C57 121.8(6)
C19 C51 H51A 119.1
C57 C51 H51A 119.1
C71 C57 C51 116.0(6)
C71 C57 C72 119.8(5)
C51 C57 C72 124.1(5)
O8 C85 N6 125.5(6)
O8 C85 C84 123.6(6)
N6 C85 C84 111.0(5)
C3 C72 C88 118.7(5)
C3 C72 C57 120.4(5)
C88 C72 C57 120.9(5)
C84 C81 N4 129.4(5)
C84 C81 C83 122.5(5)
N4 C81 C83 108.1(5)
C74 C73 N1 129.3(5)
C74 C73 C3 122.8(5)
N1 C73 C3 107.9(5)
C81 C84 N5 116.8(5)
C81 C84 C85 123.5(5)
N5 C84 C85 119.6(5)
C73 C74 N2 115.9(5)
C73 C74 C75 123.0(5)
N2 C74 C75 120.9(5)
C24 C71 C57 122.9(6)
C24 C71 H71A 118.6
C57 C71 H71A 118.6
O2 C75 N3 125.6(6)
O2 C75 C74 122.1(6)
N3 C75 C74 112.2(5)
C62 C83 C27 134.6(6)
C62 C83 C81 120.0(5)
C27 C83 C81 105.4(5)
C15 C76 C14 119.1(6)
C15 C76 H76A 120.5
C14 C76 H76A 120.5
C23 O10 C87 117.1(5)
O10 C87 H87A 109.5
O10 C87 H87B 109.5
H87A C87 H87B 109.5
O10 C87 H87C 109.5
H87A C87 H87C 109.5
H87B C87 H87C 109.5

loop_
_geom_bond_atom_site_label_1
_geom_bond_atom_site_label_2
_geom_bond_distance
N3 C75 1.324(7)
N3 C5 1.474(7)
N3 H3A 0.8600
Br1 C15 1.900(6)
Br2 C54 1.898(6)
O1S H2S 0.75(3)
O1S H1S 0.75(3)
O2S H4S 0.74(3)
O2S H3S 0.74(3)
O9 C88 1.258(7)
O2 C75 1.232(7)
O11 C60 1.361(7)
O11 C69 1.430(8)
O7 C64 1.256(6)
O8 C85 1.212(7)
C70 C5 1.522(8)
C70 H70A 0.9600
C70 H70B 0.9600
C70 H70C 0.9600
N2 C74 1.366(7)
N2 C88 1.403(8)
N2 C13 1.456(7)
N1 C1 1.348(7)
N1 C73 1.379(7)
N1 H1A 0.8600
N5 C84 1.379(7)
N5 C64 1.397(7)
N5 C38 1.446(7)
N4 C26 1.349(7)
N4 C81 1.386(7)
N4 H4A 0.8600
C10 C5 1.514(8)
C10 H10A 0.9600
C10 H10B 0.9600
C10 H10C 0.9600
C5 C11 1.503(9)
C88 C72 1.423(8)
C19 C51 1.370(9)
C19 C23 1.379(9)
C19 H19A 0.9300
C24 C71 1.372(8)
C24 C23 1.379(8)
C24 H24A 0.9300
C23 O10 1.368(7)
C11 H11A 0.9600
C11 H11B 0.9600
C11 H11C 0.9600
C1 C2 1.348(8)
C1 H1B 0.9300
C2 C3 1.420(8)
C2 H2A 0.9300
C3 C72 1.392(8)
C3 C73 1.421(8)
C13 C18 1.368(8)
C13 C14 1.379(8)
C14 C76 1.386(8)
C14 H14A 0.9300
C15 C76 1.360(9)
C15 C16 1.376(9)
C16 C18 1.390(8)
C16 H16A 0.9300
C18 H18A 0.9300
C66 C86 1.516(9)
C66 H66A 0.9600
C66 H66B 0.9600
C66 H66C 0.9600
C86 N6 1.472(7)
C86 C55 1.504(9)
C86 C59 1.515(9)
C64 C62 1.423(8)
C62 C83 1.400(8)
C62 C61 1.460(8)
C61 C52 1.391(8)
C61 C65 1.393(8)
C65 C67 1.382(8)
C65 H65A 0.9300
C67 C60 1.384(9)
C67 H67A 0.9300
C60 C63 1.386(9)
C69 H69A 0.9600
C69 H69B 0.9600
C69 H69C 0.9600
C38 C58 1.365(8)
C38 C39 1.384(8)
C58 C56 1.381(8)
C58 H58A 0.9300
C56 C54 1.378(9)
C56 H56A 0.9300
C54 C40 1.361(9)
C40 C39 1.376(8)
C40 H40A 0.9300
C39 H39A 0.9300
C26 C27 1.347(8)
C26 H26A 0.9300
C27 C83 1.423(8)
C27 H27A 0.9300
C59 H59A 0.9600
C59 H59B 0.9600
C59 H59C 0.9600
C55 H55A 0.9600
C55 H55B 0.9600
C55 H55C 0.9600
C52 C63 1.369(8)
C52 H52A 0.9300
C63 H63A 0.9300
N6 C85 1.340(8)
N6 H6A 0.8600
C51 C57 1.397(8)
C51 H51A 0.9300
C57 C71 1.386(8)
C57 C72 1.478(8)
C85 C84 1.509(8)
C81 C84 1.352(8)
C81 C83 1.424(8)
C73 C74 1.362(8)
C74 C75 1.491(8)
C71 H71A 0.9300
C76 H76A 0.9300
O10 C87 1.415(8)
C87 H87A 0.9600
C87 H87B 0.9600
C87 H87C 0.9600

loop_
_geom_torsion_atom_site_label_1
_geom_torsion_atom_site_label_2
_geom_torsion_atom_site_label_3
_geom_torsion_atom_site_label_4
_geom_torsion
C75 N3 C5 C11 168.0(6)
C75 N3 C5 C10 48.5(8)
C75 N3 C5 C70 -73.9(7)
C74 N2 C88 O9 -175.2(5)
C13 N2 C88 O9 6.5(8)
C74 N2 C88 C72 4.1(9)
C13 N2 C88 C72 -174.2(5)
C71 C24 C23 O10 176.0(6)
C71 C24 C23 C19 -2.2(9)
C51 C19 C23 O10 -176.7(6)
C51 C19 C23 C24 1.6(9)
C73 N1 C1 C2 2.0(7)
N1 C1 C2 C3 -1.4(7)
C1 C2 C3 C72 -179.2(7)
C1 C2 C3 C73 0.3(7)
C74 N2 C13 C18 84.3(7)
C88 N2 C13 C18 -97.3(7)
C74 N2 C13 C14 -91.1(7)
C88 N2 C13 C14 87.4(7)
C18 C13 C14 C76 0.6(9)
N2 C13 C14 C76 176.0(5)
C76 C15 C16 C18 -2.5(9)
Br1 C15 C16 C18 178.0(4)
C14 C13 C18 C16 -0.6(9)
N2 C13 C18 C16 -175.9(5)
C15 C16 C18 C13 1.5(9)
C84 N5 C64 O7 175.1(5)
C38 N5 C64 O7 -6.0(8)
C84 N5 C64 C62 -3.6(8)
C38 N5 C64 C62 175.3(5)
O7 C64 C62 C83 -179.2(6)
N5 C64 C62 C83 -0.7(8)
O7 C64 C62 C61 1.5(9)
N5 C64 C62 C61 -179.9(5)
C83 C62 C61 C52 -144.1(6)
C64 C62 C61 C52 35.2(9)
C83 C62 C61 C65 36.1(8)
C64 C62 C61 C65 -144.6(6)
C52 C61 C65 C67 0.4(8)
C62 C61 C65 C67 -179.8(5)
C61 C65 C67 C60 -1.5(9)
C69 O11 C60 C67 -1.5(9)
C69 O11 C60 C63 -179.7(6)
C65 C67 C60 O11 -177.0(6)
C65 C67 C60 C63 1.1(9)
C84 N5 C38 C58 -87.1(7)
C64 N5 C38 C58 93.9(7)
C84 N5 C38 C39 90.4(7)
C64 N5 C38 C39 -88.6(7)
C39 C38 C58 C56 0.4(9)
N5 C38 C58 C56 177.8(5)
C38 C58 C56 C54 -2.2(9)
C58 C56 C54 C40 4.4(9)
C58 C56 C54 Br2 -177.6(4)
C56 C54 C40 C39 -4.6(9)
Br2 C54 C40 C39 177.4(4)
C54 C40 C39 C38 2.6(9)
C58 C38 C39 C40 -0.6(9)
N5 C38 C39 C40 -178.0(5)
C81 N4 C26 C27 -3.9(7)
N4 C26 C27 C83 2.6(7)
C65 C61 C52 C63 1.1(9)
C62 C61 C52 C63 -178.8(6)
C61 C52 C63 C60 -1.4(9)
O11 C60 C63 C52 178.6(5)
C67 C60 C63 C52 0.3(9)
C55 C86 N6 C85 -173.3(6)
C59 C86 N6 C85 68.4(8)
C66 C86 N6 C85 -53.4(8)
C23 C19 C51 C57 0.0(10)
C19 C51 C57 C71 -1.0(9)
C19 C51 C57 C72 -179.8(6)
C86 N6 C85 O8 2.8(10)
C86 N6 C85 C84 -177.7(5)
C2 C3 C72 C88 175.3(6)
C73 C3 C72 C88 -4.2(9)
C2 C3 C72 C57 -5.2(11)
C73 C3 C72 C57 175.3(5)
O9 C88 C72 C3 180.0(6)
N2 C88 C72 C3 0.7(8)
O9 C88 C72 C57 0.5(9)
N2 C88 C72 C57 -178.8(5)
C71 C57 C72 C3 -36.4(8)
C51 C57 C72 C3 142.3(6)
C71 C57 C72 C88 143.1(6)
C51 C57 C72 C88 -38.2(9)
C26 N4 C81 C84 -175.1(6)
C26 N4 C81 C83 3.6(6)
C1 N1 C73 C74 175.2(6)
C1 N1 C73 C3 -1.8(6)
C72 C3 C73 C74 3.3(9)
C2 C3 C73 C74 -176.3(6)
C72 C3 C73 N1 -179.5(5)
C2 C3 C73 N1 0.9(6)
N4 C81 C84 N5 176.3(6)
C83 C81 C84 N5 -2.2(9)
N4 C81 C84 C85 -7.3(10)
C83 C81 C84 C85 174.2(6)
C64 N5 C84 C81 5.0(8)
C38 N5 C84 C81 -173.9(5)
C64 N5 C84 C85 -171.6(5)
C38 N5 C84 C85 9.5(8)
O8 C85 C84 C81 109.3(7)
N6 C85 C84 C81 -70.2(7)
O8 C85 C84 N5 -74.4(8)
N6 C85 C84 N5 106.1(6)
N1 C73 C74 N2 -175.4(6)
C3 C73 C74 N2 1.2(9)
N1 C73 C74 C75 9.0(10)
C3 C73 C74 C75 -174.4(6)
C88 N2 C74 C73 -5.0(9)
C13 N2 C74 C73 173.3(5)
C88 N2 C74 C75 170.7(6)
C13 N2 C74 C75 -11.0(8)
C23 C24 C71 C57 1.2(9)
C51 C57 C71 C24 0.4(9)
C72 C57 C71 C24 179.3(6)
C5 N3 C75 O2 -3.5(9)
C5 N3 C75 C74 178.0(5)
C73 C74 C75 O2 -114.0(7)
N2 C74 C75 O2 70.7(8)
C73 C74 C75 N3 64.5(8)
N2 C74 C75 N3 -110.9(6)
C64 C62 C83 C27 -174.8(6)
C61 C62 C83 C27 4.5(10)
C64 C62 C83 C81 3.1(8)
C61 C62 C83 C81 -177.6(5)
C26 C27 C83 C62 177.9(7)
C26 C27 C83 C81 -0.2(7)
C84 C81 C83 C62 -1.7(9)
N4 C81 C83 C62 179.5(5)
C84 C81 C83 C27 176.7(6)
N4 C81 C83 C27 -2.0(6)
C16 C15 C76 C14 2.5(9)
Br1 C15 C76 C14 -178.0(5)
C13 C14 C76 C15 -1.5(9)
C24 C23 O10 C87 2.6(9)
C19 C23 O10 C87 -179.3(6)

loop_
_publcif_info_exptl_table_extra_item
sin_theta_over_lambda_max
